data_4024566
loop_
_publ_author_name
'Franca M. Cordero'
'Maria Salvati'
'Carolina Vurchio'
'Armin de Meijere'
'Alberto Brandi'

_publ_contact_author_address
;
University of Florence
Department  of Organic Chemistry ?Ugo Schiff? and HeteroBioLab
Via della Lastruccia 13
50019 Sesto Fiorentino (FI)
Italy 
;
_publ_contact_author_email franca.cordero@unifi.it
_publ_contact_author_name 'Prof.ssa Franca Cordero'
_publ_section_title
;
Synthesis of \a-Cyclopropyl-\b-homoprolines
;
_journal_name_full 'Journal of Organic Chemistry'
_journal_page_first 4225
_journal_page_last 4231
_journal_paper_doi 10.1021/jo9004684
_journal_volume 74
_journal_year 2009
_chemical_absolute_configuration rmad
_chemical_formula_sum 'C13 H16 F3 N O5'
_chemical_formula_weight 323.27
_chemical_melting_point 390
_chemical_name_systematic
;
1-[(3aS,4S,6aR)-2,2-Dimethyl-5-(trifluoroacetyl)tetrahydro-3aH-
[1,3]dioxolo[4,5-c]pyrrol-4-yl]cyclopropanecarboxylic Acid
;
_space_group_IT_number 18
_symmetry_cell_setting orthorhombic
_symmetry_Int_Tables_number 18
_symmetry_space_group_name_Hall 'P 2 2ab'
_symmetry_space_group_name_H-M 'P 21 21 2'
_atom_sites_solution_hydrogens geom
_atom_sites_solution_primary direct
_atom_sites_solution_secondary difmap
_audit_creation_date
;
'Tue Feb 24 11:50:53 2009'
;
_audit_creation_method
;
CrysAlis RED, Oxford Diffraction Ltd.,
Version 1.171.32.29 (release 10-06-2008 CrysAlis171 .NET)
(compiled Jun 10 2008,16:49:55)
;
_cell_angle_alpha 90.00
_cell_angle_beta 90.00
_cell_angle_gamma 90.00
_cell_formula_units_Z 4
_cell_length_a 7.0340(10)
_cell_length_b 25.6730(10)
_cell_length_c 8.0660(10)
_cell_measurement_reflns_used 1394
_cell_measurement_temperature 293(2)
_cell_measurement_theta_max 70.7669
_cell_measurement_theta_min 5.1676
_cell_volume 1456.6(3)
_computing_cell_refinement
;
CrysAlis RED, Oxford Diffraction Ltd.,
Version 1.171.32.29 (release 10-06-2008 CrysAlis171 .NET)
(compiled Jun 10 2008,16:49:55)
;
_computing_data_collection
;
CrysAlis CCD, Oxford Diffraction Ltd.,
Version 1.171.32.29 (release 10-06-2008 CrysAlis171 .NET)
(compiled Jun 10 2008,16:49:55)
;
_computing_data_reduction
;
CrysAlis RED, Oxford Diffraction Ltd.,
Version 1.171.32.29 (release 10-06-2008 CrysAlis171 .NET)
(compiled Jun 10 2008,16:49:55)
;
_computing_molecular_graphics Ortep3
_computing_publication_material Encifer
_computing_structure_refinement 'SHELXL-97 (Sheldrick, 1997)'
_computing_structure_solution Sir2004
_diffrn_ambient_temperature 293(2)
_diffrn_detector_area_resol_mean 8.1241
_diffrn_measured_fraction_theta_full 0.899
_diffrn_measured_fraction_theta_max 0.899
_diffrn_measurement_device_type 'Xcalibur CuK\a (Oxford Diffraction)'
_diffrn_measurement_method 'profile data from omega scan'
_diffrn_radiation_monochromator graphite
_diffrn_radiation_probe x-ray
_diffrn_radiation_source 'Enhance (Cu) X-ray Source'
_diffrn_radiation_type CuK\a
_diffrn_radiation_wavelength 1.54178
_diffrn_reflns_av_R_equivalents 0.0257
_diffrn_reflns_av_sigmaI/netI 0.0351
_diffrn_reflns_limit_h_max 8
_diffrn_reflns_limit_h_min -4
_diffrn_reflns_limit_k_max 30
_diffrn_reflns_limit_k_min -30
_diffrn_reflns_limit_l_max 9
_diffrn_reflns_limit_l_min -9
_diffrn_reflns_number 3494
_diffrn_reflns_theta_full 72.94
_diffrn_reflns_theta_max 72.94
_diffrn_reflns_theta_min 5.48
_diffrn_standards_decay_% 50
_diffrn_standards_interval_count 300
_diffrn_standards_number 2
_exptl_absorpt_coefficient_mu 1.199
_exptl_absorpt_correction_T_max 0.9085
_exptl_absorpt_correction_T_min 0.8353
_exptl_absorpt_correction_type multi-scan
_exptl_absorpt_process_details
;
CrysAlis RED, Oxford Diffraction Ltd.,
Version 1.171.32.29 (release 10-06-2008 CrysAlis171 .NET)
(compiled Jun 10 2008,16:49:55)
Empirical absorption correction using spherical harmonics,
 implemented in SCALE3 ABSPACK scaling algorithm.
;
_exptl_crystal_colour colourless
_exptl_crystal_density_diffrn 1.474
_exptl_crystal_density_method 'not measured'
_exptl_crystal_description prismatic
_exptl_crystal_F_000 672
_exptl_crystal_recrystallization_method 'Diethyl ether and petroleum ether'
_exptl_crystal_size_max 0.21
_exptl_crystal_size_mid 0.10
_exptl_crystal_size_min 0.08
_refine_diff_density_max 0.173
_refine_diff_density_min -0.177
_refine_diff_density_rms 0.043
_refine_ls_abs_structure_details 'Flack H D (1983), Acta Cryst. A39, 876-881'
_refine_ls_abs_structure_Flack -0.3(3)
_refine_ls_extinction_coef 0.0180(12)
_refine_ls_extinction_expression Fc^*^=kFc[1+0.001xFc^2^\l^3^/sin(2\q)]^-1/4^
_refine_ls_extinction_method SHELXL
_refine_ls_goodness_of_fit_ref 0.893
_refine_ls_hydrogen_treatment mixed
_refine_ls_matrix_type full
_refine_ls_number_parameters 212
_refine_ls_number_reflns 2147
_refine_ls_number_restraints 0
_refine_ls_restrained_S_all 0.893
_refine_ls_R_factor_all 0.0643
_refine_ls_R_factor_gt 0.0392
_refine_ls_shift/su_max 0.000
_refine_ls_shift/su_mean 0.000
_refine_ls_structure_factor_coef Fsqd
_refine_ls_weighting_details 'calc w=1/[\s^2^(Fo^2^)+(0.0683P)^2^+0.8724P] where P=(Fo^2^+2Fc^2^)/3'
_refine_ls_weighting_scheme calc
_refine_ls_wR_factor_gt 0.0961
_refine_ls_wR_factor_ref 0.1233
_reflns_number_gt 1604
_reflns_number_total 2147
_reflns_threshold_expression >2sigma(I)
_cod_data_source_file jo9004684_si_003.cif
_cod_data_source_block compound16
_cod_database_code 4024566

loop_
_symmetry_equiv_pos_as_xyz
'x, y, z'
'-x, -y, z'
'x+1/2, -y+1/2, -z'
'-x+1/2, y+1/2, -z'

loop_
_atom_site_label
_atom_site_type_symbol
_atom_site_fract_x
_atom_site_fract_y
_atom_site_fract_z
_atom_site_U_iso_or_equiv
_atom_site_adp_type
_atom_site_occupancy
_atom_site_symmetry_multiplicity
_atom_site_calc_flag
_atom_site_refinement_flags
_atom_site_disorder_assembly
_atom_site_disorder_group
N1 N 0.6301(4) 0.35595(11) 0.2210(4) 0.0454(7) Uani 1 1 d . . .
O1 O 0.2782(3) 0.37158(8) 0.5098(3) 0.0514(7) Uani 1 1 d . . .
O2 O 0.5292(3) 0.42775(9) 0.4924(4) 0.0605(8) Uani 1 1 d . . .
O3 O 0.5332(4) 0.36507(12) -0.0449(4) 0.0707(8) Uani 1 1 d . . .
O4 O 0.7080(4) 0.25360(9) 0.3834(4) 0.0634(8) Uani 1 1 d . . .
O5 O 0.5360(4) 0.18798(9) 0.2831(4) 0.0665(8) Uani 1 1 d . . .
H5 H 0.6193 0.1706 0.3277 0.100 Uiso 1 1 calc R . .
F1 F 0.9869(4) 0.38128(11) 0.0711(4) 0.0852(8) Uani 1 1 d . . .
F2 F 0.8376(5) 0.41221(11) -0.1389(3) 0.0924(10) Uani 1 1 d . . .
F3 F 0.8249(4) 0.45147(9) 0.0941(4) 0.0870(9) Uani 1 1 d . . .
C1 C 0.4509(5) 0.33126(12) 0.2747(4) 0.0414(8) Uani 1 1 d . . .
C2 C 0.4414(5) 0.34168(13) 0.4621(5) 0.0448(8) Uani 1 1 d . . .
C3 C 0.6089(5) 0.37668(13) 0.5026(5) 0.0463(9) Uani 1 1 d . . .
C4 C 0.7500(5) 0.36985(14) 0.3655(5) 0.0500(9) Uani 1 1 d . . .
H4A H 0.8196 0.4018 0.3454 0.060 Uiso 1 1 calc R . .
H4B H 0.8395 0.3422 0.3910 0.060 Uiso 1 1 calc R . .
C5 C 0.3314(5) 0.42612(12) 0.5196(5) 0.0515(9) Uani 1 1 d . . .
C6 C 0.2397(8) 0.45557(16) 0.3788(7) 0.0902(17) Uani 1 1 d . . .
H6A H 0.1041 0.4553 0.3926 0.135 Uiso 1 1 calc R . .
H6B H 0.2721 0.4393 0.2755 0.135 Uiso 1 1 calc R . .
H6C H 0.2845 0.4909 0.3788 0.135 Uiso 1 1 calc R . .
C7 C 0.2814(8) 0.44582(17) 0.6885(6) 0.0828(15) Uani 1 1 d . . .
H7A H 0.1461 0.4442 0.7035 0.124 Uiso 1 1 calc R . .
H7B H 0.3231 0.4812 0.6996 0.124 Uiso 1 1 calc R . .
H7C H 0.3428 0.4247 0.7708 0.124 Uiso 1 1 calc R . .
C8 C 0.4300(5) 0.27395(12) 0.2320(4) 0.0423(8) Uani 1 1 d . . .
C9 C 0.3442(5) 0.25892(15) 0.0654(5) 0.0544(9) Uani 1 1 d . . .
H9A H 0.3138 0.2868 -0.0115 0.065 Uiso 1 1 calc R . .
H9B H 0.3883 0.2270 0.0140 0.065 Uiso 1 1 calc R . .
C10 C 0.2272(5) 0.25436(14) 0.2175(5) 0.0540(10) Uani 1 1 d . . .
H10A H 0.2000 0.2196 0.2584 0.065 Uiso 1 1 calc R . .
H10B H 0.1255 0.2794 0.2330 0.065 Uiso 1 1 calc R . .
C11 C 0.5719(5) 0.23841(13) 0.3063(5) 0.0485(9) Uani 1 1 d . . .
C12 C 0.6486(5) 0.37300(13) 0.0658(5) 0.0485(8) Uani 1 1 d . . .
C13 C 0.8273(7) 0.40442(15) 0.0240(5) 0.0633(11) Uani 1 1 d . . .
H3 H 0.672(5) 0.3703(14) 0.625(5) 0.052(10) Uiso 1 1 d . . .
H1 H 0.351(5) 0.3496(13) 0.217(4) 0.039(9) Uiso 1 1 d . . .
H2 H 0.444(5) 0.3092(14) 0.519(4) 0.045(9) Uiso 1 1 d . . .

loop_
_atom_site_aniso_label
_atom_site_aniso_U_11
_atom_site_aniso_U_22
_atom_site_aniso_U_33
_atom_site_aniso_U_23
_atom_site_aniso_U_13
_atom_site_aniso_U_12
N1 0.0487(15) 0.0403(14) 0.0474(17) 0.0028(14) -0.0034(14) -0.0071(12)
O1 0.0530(13) 0.0316(11) 0.0697(17) -0.0025(13) 0.0088(13) -0.0040(10)
O2 0.0567(14) 0.0353(11) 0.089(2) -0.0071(14) 0.0062(15) -0.0077(11)
O3 0.0877(19) 0.0712(18) 0.0532(16) 0.0101(15) -0.0105(17) -0.0215(16)
O4 0.0640(16) 0.0438(13) 0.082(2) -0.0013(14) -0.0254(15) 0.0058(13)
O5 0.0747(17) 0.0354(13) 0.089(2) 0.0007(14) -0.0204(17) 0.0011(12)
F1 0.0648(14) 0.0976(19) 0.0933(19) -0.0039(17) 0.0142(14) -0.0114(14)
F2 0.119(2) 0.104(2) 0.0539(14) 0.0049(15) 0.0187(16) -0.0437(18)
F3 0.122(2) 0.0516(13) 0.0870(19) -0.0084(14) 0.0259(16) -0.0273(15)
C1 0.0434(18) 0.0355(16) 0.0452(18) 0.0023(16) -0.0032(17) 0.0002(15)
C2 0.0489(18) 0.0344(16) 0.051(2) 0.0043(16) 0.0007(18) -0.0010(15)
C3 0.0504(19) 0.0405(17) 0.048(2) -0.0024(19) -0.0064(16) -0.0050(14)
C4 0.0466(18) 0.0475(19) 0.056(2) -0.0009(19) -0.0091(18) -0.0069(17)
C5 0.0533(19) 0.0319(15) 0.069(3) -0.0030(19) 0.000(2) -0.0020(15)
C6 0.107(4) 0.044(2) 0.119(4) 0.018(3) -0.045(3) -0.015(2)
C7 0.098(3) 0.056(2) 0.094(4) -0.026(3) 0.025(3) -0.013(3)
C8 0.0449(17) 0.0374(16) 0.0448(19) 0.0040(15) -0.0045(16) -0.0031(14)
C9 0.062(2) 0.0511(19) 0.050(2) -0.0005(19) -0.0093(19) -0.0121(18)
C10 0.0465(19) 0.0462(19) 0.069(2) 0.001(2) -0.0048(19) -0.0044(16)
C11 0.052(2) 0.0404(18) 0.053(2) 0.0023(17) -0.002(2) 0.0015(16)
C12 0.0583(19) 0.0394(17) 0.048(2) 0.0060(18) -0.0012(19) -0.0050(17)
C13 0.083(3) 0.052(2) 0.055(2) -0.003(2) 0.017(2) -0.010(2)

loop_
_atom_type_symbol
_atom_type_description
_atom_type_scat_dispersion_real
_atom_type_scat_dispersion_imag
_atom_type_scat_source
C C 0.0181 0.0091 'International Tables Vol C Tables 4.2.6.8 and 6.1.1.4'
H H 0.0000 0.0000 'International Tables Vol C Tables 4.2.6.8 and 6.1.1.4'
N N 0.0311 0.0180 'International Tables Vol C Tables 4.2.6.8 and 6.1.1.4'
O O 0.0492 0.0322 'International Tables Vol C Tables 4.2.6.8 and 6.1.1.4'
F F 0.0727 0.0534 'International Tables Vol C Tables 4.2.6.8 and 6.1.1.4'

loop_
_geom_angle_atom_site_label_1
_geom_angle_atom_site_label_2
_geom_angle_atom_site_label_3
_geom_angle
_geom_angle_site_symmetry_1
_geom_angle_site_symmetry_3
_geom_angle_publ_flag
C12 N1 C1 120.0(3) . . ?
C12 N1 C4 127.2(3) . . ?
C1 N1 C4 111.0(3) . . ?
C2 O1 C5 108.9(2) . . ?
C5 O2 C3 110.6(3) . . ?
C11 O5 H5 109.5 . . ?
N1 C1 C8 115.6(3) . . ?
N1 C1 C2 104.5(3) . . ?
C8 C1 C2 112.8(3) . . ?
N1 C1 H1 105.9(19) . . ?
C8 C1 H1 107.0(19) . . ?
C2 C1 H1 111(2) . . ?
O1 C2 C3 104.3(2) . . ?
O1 C2 C1 113.1(3) . . ?
C3 C2 C1 106.3(3) . . ?
O1 C2 H2 111(2) . . ?
C3 C2 H2 114(2) . . ?
C1 C2 H2 109(2) . . ?
O2 C3 C4 109.0(3) . . ?
O2 C3 C2 103.1(3) . . ?
C4 C3 C2 106.7(3) . . ?
O2 C3 H3 110.4(19) . . ?
C4 C3 H3 112.4(19) . . ?
C2 C3 H3 115(2) . . ?
N1 C4 C3 103.4(3) . . ?
N1 C4 H4A 111.1 . . ?
C3 C4 H4A 111.1 . . ?
N1 C4 H4B 111.1 . . ?
C3 C4 H4B 111.1 . . ?
H4A C4 H4B 109.0 . . ?
O2 C5 O1 106.0(3) . . ?
O2 C5 C7 111.3(4) . . ?
O1 C5 C7 108.4(3) . . ?
O2 C5 C6 106.9(4) . . ?
O1 C5 C6 109.4(3) . . ?
C7 C5 C6 114.6(4) . . ?
C5 C6 H6A 109.5 . . ?
C5 C6 H6B 109.5 . . ?
H6A C6 H6B 109.5 . . ?
C5 C6 H6C 109.5 . . ?
H6A C6 H6C 109.5 . . ?
H6B C6 H6C 109.5 . . ?
C5 C7 H7A 109.5 . . ?
C5 C7 H7B 109.5 . . ?
H7A C7 H7B 109.5 . . ?
C5 C7 H7C 109.5 . . ?
H7A C7 H7C 109.5 . . ?
H7B C7 H7C 109.5 . . ?
C11 C8 C10 117.5(3) . . ?
C11 C8 C1 116.1(3) . . ?
C10 C8 C1 115.5(3) . . ?
C11 C8 C9 117.9(3) . . ?
C10 C8 C9 58.3(2) . . ?
C1 C8 C9 119.0(3) . . ?
C10 C9 C8 60.6(2) . . ?
C10 C9 H9A 117.7 . . ?
C8 C9 H9A 117.7 . . ?
C10 C9 H9B 117.7 . . ?
C8 C9 H9B 117.7 . . ?
H9A C9 H9B 114.8 . . ?
C9 C10 C8 61.0(2) . . ?
C9 C10 H10A 117.7 . . ?
C8 C10 H10A 117.7 . . ?
C9 C10 H10B 117.7 . . ?
C8 C10 H10B 117.7 . . ?
H10A C10 H10B 114.8 . . ?
O4 C11 O5 122.5(3) . . ?
O4 C11 C8 123.0(3) . . ?
O5 C11 C8 114.5(3) . . ?
O3 C12 N1 124.5(3) . . ?
O3 C12 C13 118.1(3) . . ?
N1 C12 C13 117.4(3) . . ?
F1 C13 F2 107.7(4) . . ?
F1 C13 F3 107.1(4) . . ?
F2 C13 F3 106.4(3) . . ?
F1 C13 C12 113.3(3) . . ?
F2 C13 C12 110.0(4) . . ?
F3 C13 C12 111.9(3) . . ?

loop_
_geom_bond_atom_site_label_1
_geom_bond_atom_site_label_2
_geom_bond_distance
_geom_bond_site_symmetry_2
_geom_bond_publ_flag
N1 C12 1.333(5) . ?
N1 C1 1.476(4) . ?
N1 C4 1.482(5) . ?
O1 C2 1.434(4) . ?
O1 C5 1.452(4) . ?
O2 C5 1.409(4) . ?
O2 C3 1.428(4) . ?
O3 C12 1.224(5) . ?
O4 C11 1.206(4) . ?
O5 C11 1.332(4) . ?
O5 H5 0.8200 . ?
F1 C13 1.326(5) . ?
F2 C13 1.331(5) . ?
F3 C13 1.334(4) . ?
C1 C8 1.518(5) . ?
C1 C2 1.537(5) . ?
C1 H1 0.96(3) . ?
C2 C3 1.517(5) . ?
C2 H2 0.95(4) . ?
C3 C4 1.496(5) . ?
C3 H3 1.09(4) . ?
C4 H4A 0.9700 . ?
C4 H4B 0.9700 . ?
C5 C7 1.495(6) . ?
C5 C6 1.509(6) . ?
C6 H6A 0.9600 . ?
C6 H6B 0.9600 . ?
C6 H6C 0.9600 . ?
C7 H7A 0.9600 . ?
C7 H7B 0.9600 . ?
C7 H7C 0.9600 . ?
C8 C11 1.479(5) . ?
C8 C10 1.517(5) . ?
C8 C9 1.523(5) . ?
C9 C10 1.482(6) . ?
C9 H9A 0.9700 . ?
C9 H9B 0.9700 . ?
C10 H10A 0.9700 . ?
C10 H10B 0.9700 . ?
C12 C13 1.531(5) . ?

loop_
_cod_related_entry_id
_cod_related_entry_database
_cod_related_entry_code
1 ChemSpider 30658959
